data_1001171
loop_
_publ_author_name
'Gasperin, M'

_publ_section_title
;
Structure du Niobate de Cesium Cs~2~ Nb~4~ O~11~
;
_journal_coden_ASTM ACBCAR
_journal_name_full 'Acta Crystallographica B (24,1968-38,1982)'
_journal_page_first 641
_journal_page_last 643
_journal_paper_doi 10.1107/S0567740881003749
_journal_volume 37
_journal_year 1981
_chemical_formula_structural 'Cs2 Nb4 O11'
_chemical_formula_sum 'Cs2 Nb4 O11'
_chemical_name_systematic 'Caesium niobium oxide (2/4/11)'
_space_group_IT_number 34
_symmetry_cell_setting orthorhombic
_symmetry_Int_Tables_number 34
_symmetry_space_group_name_Hall 'P -2n 2'
_symmetry_space_group_name_H-M 'P 2 n n'
_cell_angle_alpha 90
_cell_angle_beta 90
_cell_angle_gamma 90
_cell_formula_units_Z 8
_cell_length_a 10.484(2)
_cell_length_b 28.898(4)
_cell_length_c 7.464(2)
_cell_volume 2261.3
_exptl_crystal_density_meas 4.78
_refine_ls_R_factor_all 0.042
_cod_database_code 1001171

loop_
_symmetry_equiv_pos_as_xyz
x,y,z
x,-y,-z
1/2+x,1/2+y,1/2-z
1/2+x,1/2-y,1/2+z

loop_
_atom_site_label
_atom_site_type_symbol
_atom_site_symmetry_multiplicity
_atom_site_Wyckoff_symbol
_atom_site_fract_x
_atom_site_fract_y
_atom_site_fract_z
_atom_site_occupancy
_atom_site_attached_hydrogens
_atom_site_calc_flag
Cs1 Cs1+ 4 ? 0.0879(2) 0.0752(1) -0.0021(2) 1. 0 d
Cs2 Cs1+ 4 ? 0.1084(2) 0.3080(1) -0.0089(2) 1. 0 d
Cs3 Cs1+ 4 ? 0.3777(2) 0.0753(1) 0.4983(3) 1. 0 d
Cs4 Cs1+ 4 ? 0.3566(3) 0.3082(1) 0.4958(3) 1. 0 d
Nb1 Nb5+ 4 ? 0.4939(2) 0.3752(1) 0.0025(2) 1. 0 d
Nb2 Nb5+ 4 ? 0.2253(2) 0.1873(1) 0.2309(2) 1. 0 d
Nb3 Nb5+ 4 ? 0.7422(2) 0.3106(1) 0.2340(2) 1. 0 d
Nb4 Nb5+ 4 ? 0.2309(2) 0.4384(1) 0.2461(2) 1. 0 d
Nb5 Nb5+ 2 ? 0.5 0. 0. 1. 0 d
Nb6 Nb5+ 2 ? -0.0400(1) 0. 0.5 1. 0 d
Nb7 Nb5+ 4 ? 0.4713(3) 0.1260(1) 0.0026(3) 1. 0 d
Nb8 Nb5+ 4 ? 0.4853(3) 0.2489(1) 0.0052(1) 1. 0 d
Nb9 Nb5+ 4 ? 0.7329(2) 0.0611(1) 0.2526(2) 1. 0 d
O1 O2- 4 ? 0.0506(8) 0.3155(3) 0.5019(13) 1. 0 d
O2 O2- 4 ? 0.0621(8) 0.0523(3) 0.5005(13) 1. 0 d
O3 O2- 4 ? 0.1099(10) 0.4999(5) 0.2932(10) 1. 0 d
O4 O2- 4 ? 0.1075(9) 0.1344(3) 0.3106(11) 1. 0 d
O5 O2- 4 ? 0.1126(11) 0.2340(4) 0.3199(15) 1. 0 d
O6 O2- 4 ? 0.0961(12) 0.4013(4) 0.3068(14) 1. 0 d
O7 O2- 4 ? 0.1126(10) 0.1345(3) 0.6873(12) 1. 0 d
O8 O2- 4 ? 0.1104(11) 0.2340(4) 0.6798(15) 1. 0 d
O9 O2- 4 ? 0.0944(12) 0.40010(5) 0.6897(16) 1. 0 d
O10 O2- 4 ? 0.1755(10) 0.1854(4) 0.0011(19) 1. 0 d
O11 O2- 4 ? 0.1877(13) 0.4460(3) -0.0020(16) 1. 0 d
O12 O2- 4 ? 0.3016(9) 0.1851(4) 0.4983(14) 1. 0 d
O13 O2- 4 ? 0.2852(11) 0.4485(4) 0.5011(20) 1. 0 d
O14 O2- 4 ? 0.3589(11) 0.1394(3) 0.1774(13) 1. 0 d
O15 O2- 4 ? 0.3615(12) 0.2328(5) 0.1869(15) 1. 0 d
O16 O2- 4 ? 0.3634(10) 0.3996(4) 0.1861(14) 1. 0 d
O17 O2- 4 ? 0.3580(12) 0.4998(5) 0.1944(17) 1. 0 d
O18 O2- 4 ? 0.3537(11) 0.1393(4) 0.8240(13) 1. 0 d
O19 O2- 4 ? 0.3652(9) 0.2330(4) 0.8124(13) 1. 0 d
O20 O2- 4 ? 0.3635(12) 0.3994(4) 0.8163(15) 1. 0 d
O21 O2- 4 ? 0.4072(15) 0.0500(4) 0.0013(26) 1. 0 d
O22 O2- 4 ? 0.4254(12) 0.3164(5) 0.0028(23) 1. 0 d

loop_
_atom_type_symbol
_atom_type_oxidation_number
Cs1+ 1.000
Nb5+ 5.000
O2- -2.000
